data_7237672
loop_
_publ_author_name
'Wang, Yi'
'Song, Siwei'
'Huang, Chuan'
'Qi, Xiujuan'
'Wang, Kangcai'
'Liu, Yuji'
'Zhang, Qinghua'

_publ_section_title
;
 Hunting for advanced high-energy-density materials with well-balanced
 energy and safety through an energetic host--guest inclusion strategy
;
_journal_issue 33
_journal_name_full 'Journal of Materials Chemistry A'
_journal_page_first 19248
_journal_paper_doi 10.1039/C9TA04677A
_journal_volume 7
_journal_year 2019
_chemical_formula_moiety 'C4 H6 N6 O4, H O'
_chemical_formula_sum 'C4 H7 N6 O5'
_chemical_formula_weight 219.16
_space_group_crystal_system monoclinic
_space_group_IT_number 15
_space_group_name_Hall '-C 2yc'
_space_group_name_H-M_alt 'C 1 2/c 1'
_atom_sites_solution_hydrogens mixed
_atom_sites_solution_primary direct
_audit_creation_date 2018-03-22
_audit_creation_method
;
Olex2 1.2
(compiled 2014.03.20 svn.r2914 for OlexSys, GUI svn.r4816)
;
_audit_update_record
;
2018-03-22 deposited with the CCDC.	2019-07-15 downloaded from the CCDC.
;
_cell_angle_alpha 90
_cell_angle_beta 98.866(14)
_cell_angle_gamma 90
_cell_formula_units_Z 8
_cell_length_a 14.128(7)
_cell_length_b 14.696(8)
_cell_length_c 7.415(4)
_cell_measurement_reflns_used 1114
_cell_measurement_temperature 100
_cell_measurement_theta_max 27.38
_cell_measurement_theta_min 2.75
_cell_volume 1521.1(14)
_computing_cell_refinement 'SAINT v8.34A (Bruker, 2013)'
_computing_data_reduction 'SAINT v8.34A (Bruker, 2013)'
_computing_molecular_graphics 'Olex2 (Dolomanov et al., 2009)'
_computing_publication_material 'Olex2 (Dolomanov et al., 2009)'
_computing_structure_refinement 'ShelXL-1997 (Sheldrick, 2008)'
_computing_structure_solution 'ShelXT (Sheldrick, 2008)'
_diffrn_ambient_temperature 100.0
_diffrn_measured_fraction_theta_full 0.988
_diffrn_measured_fraction_theta_max 0.981
_diffrn_measurement_device_type 'Bruker APEX-II CCD'
_diffrn_measurement_method '\f and \w scans'
_diffrn_radiation_type MoK\a
_diffrn_radiation_wavelength 0.71073
_diffrn_reflns_av_R_equivalents 0.0339
_diffrn_reflns_av_unetI/netI 0.0436
_diffrn_reflns_Laue_measured_fraction_full 0.988
_diffrn_reflns_Laue_measured_fraction_max 0.981
_diffrn_reflns_limit_h_max 18
_diffrn_reflns_limit_h_min -18
_diffrn_reflns_limit_k_max 18
_diffrn_reflns_limit_k_min -18
_diffrn_reflns_limit_l_max 9
_diffrn_reflns_limit_l_min -9
_diffrn_reflns_number 4861
_diffrn_reflns_point_group_measured_fraction_full 0.988
_diffrn_reflns_point_group_measured_fraction_max 0.981
_diffrn_reflns_theta_full 25.242
_diffrn_reflns_theta_max 27.480
_diffrn_reflns_theta_min 2.012
_diffrn_standards_number 0
_exptl_absorpt_coefficient_mu 0.174
_exptl_absorpt_correction_T_max 0.7456
_exptl_absorpt_correction_T_min 0.6575
_exptl_absorpt_correction_type none
_exptl_absorpt_process_details
'? was used for absorption correction. wR2(int) was 0.0642 before and 0.0492 after correction. The Ratio of minimum to maximum transmission is 0.8818. The \l/2 correction factor is 0.00150.'
_exptl_crystal_colour 'clear whiteish colourless'
_exptl_crystal_colour_lustre clear
_exptl_crystal_colour_modifier whiteish
_exptl_crystal_colour_primary colourless
_exptl_crystal_density_diffrn 1.914
_exptl_crystal_description block
_exptl_crystal_F_000 904
_exptl_crystal_size_max 0.24
_exptl_crystal_size_mid 0.22
_exptl_crystal_size_min 0.2
_refine_diff_density_max 0.511
_refine_diff_density_min -0.330
_refine_diff_density_rms 0.095
_refine_ls_extinction_method none
_refine_ls_goodness_of_fit_ref 1.121
_refine_ls_hydrogen_treatment mixed
_refine_ls_matrix_type full
_refine_ls_number_parameters 157
_refine_ls_number_reflns 1714
_refine_ls_number_restraints 14
_refine_ls_restrained_S_all 1.124
_refine_ls_R_factor_all 0.0718
_refine_ls_R_factor_gt 0.0535
_refine_ls_shift/su_max 0.000
_refine_ls_shift/su_mean 0.000
_refine_ls_structure_factor_coef Fsqd
_refine_ls_weighting_details 'w=1/[\s^2^(Fo^2^)+(0.1090P)^2^+0.9139P] where P=(Fo^2^+2Fc^2^)/3'
_refine_ls_weighting_scheme calc
_refine_ls_wR_factor_gt 0.1555
_refine_ls_wR_factor_ref 0.1903
_reflns_Friedel_coverage 0.000
_reflns_number_gt 1279
_reflns_number_total 1714
_reflns_threshold_expression 'I > 2\s(I)'
_cod_data_source_file c9ta04677a2.cif
_cod_data_source_block mo_20180028-wy-01-08_0m
_cod_database_code 7237672
_shelx_space_group_comment
;
The symmetry employed for this shelxl refinement is uniquely defined
by the following loop, which should always be used as a source of
symmetry information in preference to the above space-group names.
They are only intended as comments.
;
_olex2_refinement_description
;
1. Others
 Fixed Sof: O5(0.55) O5A(0.45)
 Fixed Uiso: H1A(0.017) H1B(0.017) H2A(0.016) H2B(0.016)
 Fixed X: H1A(0.4083) H1B(0.4133) H2A(0.1895) H2B(0.1022)
 Fixed Y: H1A(0.7187) H1B(0.6152) H2A(0.4495) H2B(0.4884)
 Fixed Z: H1A(0.6207) H1B(0.6304) H2A(0.839) H2B(0.9098)
;
_shelx_shelxl_version_number 2014/7
_olex2_submission_special_instructions 'No special instructions were received'

loop_
_space_group_symop_operation_xyz
'x, y, z'
'-x, y, -z+1/2'
'x+1/2, y+1/2, z'
'-x+1/2, y+1/2, -z+1/2'
'-x, -y, -z'
'x, -y, z-1/2'
'-x+1/2, -y+1/2, -z'
'x+1/2, -y+1/2, z-1/2'

loop_
_atom_site_label
_atom_site_type_symbol
_atom_site_fract_x
_atom_site_fract_y
_atom_site_fract_z
_atom_site_U_iso_or_equiv
_atom_site_adp_type
_atom_site_occupancy
_atom_site_site_symmetry_order
_atom_site_calc_flag
_atom_site_refinement_flags_posn
_atom_site_refinement_flags_adp
_atom_site_refinement_flags_occupancy
_atom_site_disorder_assembly
_atom_site_disorder_group
O4 O 0.01733(12) 0.73581(11) 0.9775(2) 0.0196(4) Uani 1 1 d . . . . .
O1 O 0.31780(11) 0.50861(10) 0.7388(2) 0.0156(4) Uani 1 1 d . . . . .
O3 O 0.01911(12) 0.58906(11) 0.9830(2) 0.0191(4) Uani 1 1 d . . . . .
O2 O 0.29998(13) 0.82020(11) 0.6917(3) 0.0224(5) Uani 1 1 d . . . . .
N6 N 0.26679(13) 0.58447(11) 0.7618(2) 0.0114(4) Uani 1 1 d . . . . .
N3 N 0.05473(14) 0.66252(12) 0.9460(3) 0.0135(5) Uani 1 1 d . . . . .
N4 N 0.14431(15) 0.82962(13) 0.8358(3) 0.0157(5) Uani 1 1 d . . . . .
N1 N 0.38367(14) 0.66640(12) 0.6479(3) 0.0145(5) Uani 1 1 d . . . . .
H1A H 0.4083 0.7187 0.6207 0.017 Uiso 1 1 calc R . . . .
H1B H 0.4133 0.6152 0.6304 0.017 Uiso 1 1 calc R . . . .
N5 N 0.25888(13) 0.74357(12) 0.7399(3) 0.0130(5) Uani 1 1 d . . . . .
N2 N 0.15537(13) 0.49669(13) 0.8639(3) 0.0135(4) Uani 1 1 d . . . . .
H2A H 0.1895 0.4495 0.8390 0.016 Uiso 1 1 calc R . . . .
H2B H 0.1022 0.4884 0.9098 0.016 Uiso 1 1 calc R . . . .
C2 C 0.18372(15) 0.57897(15) 0.8328(3) 0.0112(5) Uani 1 1 d . . . . .
C1 C 0.30345(17) 0.66468(14) 0.7139(3) 0.0134(5) Uani 1 1 d . . . . .
C3 C 0.13816(16) 0.66279(14) 0.8635(3) 0.0124(5) Uani 1 1 d . . . . .
C4 C 0.17741(16) 0.74690(15) 0.8160(3) 0.0133(5) Uani 1 1 d . . . . .
H4A H 0.095(2) 0.8376(16) 0.886(4) 0.008(6) Uiso 1 1 d . . . . .
H4B H 0.175(2) 0.878(2) 0.798(4) 0.035(9) Uiso 1 1 d . . . . .
O5 O 0.5190(3) 0.5435(2) 0.5400(6) 0.0249(8) Uani 0.55 1 d D U P A 1
O5A O 0.4786(3) 0.5412(3) 0.4498(7) 0.0207(9) Uani 0.45 1 d D U P B 2
H5 H 0.5376(15) 0.5135(19) 0.451(3) 0.024(8) Uiso 1 1 d D . . . .

loop_
_atom_site_aniso_label
_atom_site_aniso_U_11
_atom_site_aniso_U_22
_atom_site_aniso_U_33
_atom_site_aniso_U_23
_atom_site_aniso_U_13
_atom_site_aniso_U_12
O4 0.0204(9) 0.0109(9) 0.0311(10) -0.0025(7) 0.0152(7) 0.0038(7)
O1 0.0136(8) 0.0078(8) 0.0269(9) -0.0025(6) 0.0078(7) 0.0031(6)
O3 0.0175(9) 0.0102(8) 0.0325(10) 0.0023(7) 0.0133(7) -0.0031(7)
O2 0.0256(10) 0.0097(9) 0.0351(11) 0.0014(7) 0.0145(8) -0.0043(7)
N6 0.0117(9) 0.0056(9) 0.0187(10) -0.0018(7) 0.0083(7) -0.0005(7)
N3 0.0124(9) 0.0097(10) 0.0197(10) 0.0007(7) 0.0068(8) -0.0007(7)
N4 0.0170(10) 0.0075(10) 0.0252(11) -0.0023(7) 0.0118(9) -0.0009(8)
N1 0.0138(10) 0.0096(9) 0.0224(11) -0.0018(7) 0.0097(8) -0.0022(7)
N5 0.0127(9) 0.0085(9) 0.0196(10) 0.0005(7) 0.0079(8) -0.0020(7)
N2 0.0127(9) 0.0077(9) 0.0218(10) 0.0004(7) 0.0078(7) -0.0001(7)
C2 0.0099(10) 0.0111(11) 0.0133(10) -0.0013(8) 0.0040(8) 0.0006(8)
C1 0.0167(11) 0.0083(12) 0.0161(11) -0.0020(7) 0.0057(9) -0.0024(8)
C3 0.0121(11) 0.0095(12) 0.0174(12) 0.0005(8) 0.0082(9) 0.0014(8)
C4 0.0136(11) 0.0103(11) 0.0169(11) -0.0007(8) 0.0049(9) -0.0012(9)
O5 0.029(2) 0.0140(18) 0.034(2) -0.0066(16) 0.0123(17) -0.0027(16)
O5A 0.019(2) 0.014(2) 0.027(2) 0.0039(18) -0.0012(17) 0.0049(18)

loop_
_atom_type_symbol
_atom_type_description
_atom_type_scat_dispersion_real
_atom_type_scat_dispersion_imag
_atom_type_scat_source
C C 0.0033 0.0016 'International Tables Vol C Tables 4.2.6.8 and 6.1.1.4'
H H 0.0000 0.0000 'International Tables Vol C Tables 4.2.6.8 and 6.1.1.4'
N N 0.0061 0.0033 'International Tables Vol C Tables 4.2.6.8 and 6.1.1.4'
O O 0.0106 0.0060 'International Tables Vol C Tables 4.2.6.8 and 6.1.1.4'

loop_
_geom_angle_atom_site_label_1
_geom_angle_atom_site_label_2
_geom_angle_atom_site_label_3
_geom_angle
_geom_angle_site_symmetry_1
O1 N6 C2 120.52(17) .
O1 N6 C1 116.80(17) .
C1 N6 C2 122.67(18) .
O4 N3 O3 121.08(18) .
O4 N3 C3 119.31(17) .
O3 N3 C3 119.60(17) .
C4 N4 H4A 120.5(16) .
C4 N4 H4B 120(2) .
H4A N4 H4B 120(3) .
H1A N1 H1B 120.0 .
C1 N1 H1A 120.0 .
C1 N1 H1B 120.0 .
O2 N5 C1 116.96(17) .
O2 N5 C4 120.67(17) .
C1 N5 C4 122.35(18) .
H2A N2 H2B 120.0 .
C2 N2 H2A 120.0 .
C2 N2 H2B 120.0 .
N6 C2 C3 116.64(19) .
N2 C2 N6 115.45(19) .
N2 C2 C3 127.9(2) .
N1 C1 N6 120.31(19) .
N1 C1 N5 119.36(19) .
N5 C1 N6 120.29(19) .
N3 C3 C2 119.72(18) .
N3 C3 C4 119.62(18) .
C4 C3 C2 120.6(2) .
N4 C4 N5 114.65(19) .
N4 C4 C3 128.0(2) .
N5 C4 C3 117.34(19) .
O5 O5 H5 52(2) 5_666
O5A O5A H5 49.1(19) 5_666

loop_
_geom_bond_atom_site_label_1
_geom_bond_atom_site_label_2
_geom_bond_distance
_geom_bond_site_symmetry_2
O4 N3 1.238(2) .
O1 N6 1.352(2) .
O3 N3 1.240(2) .
O2 N5 1.341(2) .
N6 C2 1.361(3) .
N6 C1 1.357(3) .
N3 C3 1.409(3) .
N4 C4 1.319(3) .
N4 H4A 0.84(3) .
N4 H4B 0.90(4) .
N1 H1A 0.8800 .
N1 H1B 0.8800 .
N1 C1 1.302(3) .
N5 C1 1.347(3) .
N5 C4 1.359(3) .
N2 H2A 0.8800 .
N2 H2B 0.8800 .
N2 C2 1.305(3) .
C2 C3 1.424(3) .
C3 C4 1.421(3) .
O5 O5 1.476(7) 5_666
O5 H5 0.865(17) .
O5A O5A 1.500(8) 5_666
O5A H5 0.925(17) .
